data_7052155
loop_
_publ_author_name
'Liliana Dobrza\'nska'
'Gareth O. Lloyd'
'Leonard J. Barbour'

_publ_section_title
;
 The solvent-templating effect as the driving factor that influences
 the formation of crystalline materials based on the stacking of
 metallocycles
;
_journal_issue 5
_journal_name_full 'New Journal of Chemistry'
_journal_page_first 669
_journal_paper_doi 10.1039/b618495m
_journal_volume 31
_journal_year 2007
_chemical_formula_moiety 'C36 H48 Cl4 Cu2 N8 O2 S2'
_chemical_formula_sum 'C36 H48 Cl4 Cu2 N8 O2 S2'
_chemical_formula_weight 957.82
_chemical_name_common 5
_chemical_name_systematic
;
?
;
_space_group_IT_number 14
_symmetry_cell_setting monoclinic
_symmetry_space_group_name_Hall '-P 2ybc'
_symmetry_space_group_name_H-M 'P 1 21/c 1'
_atom_sites_solution_hydrogens geom
_atom_sites_solution_primary direct
_atom_sites_solution_secondary difmap
_audit_creation_method SHELXL-97
_cell_angle_alpha 90.00
_cell_angle_beta 95.486(3)
_cell_angle_gamma 90.00
_cell_formula_units_Z 2
_cell_length_a 8.8822(14)
_cell_length_b 13.050(2)
_cell_length_c 17.792(3)
_cell_measurement_temperature 100(2)
_cell_volume 2052.9(6)
_computing_cell_refinement 'SAINT (Bruker, 2002)'
_computing_data_collection 'SMART (Bruker, 2001)'
_computing_data_reduction SAINT
_computing_molecular_graphics 'X-Seed (Barbour 2001)'
_computing_publication_material 'X-Seed (Barbour 2001)'
_computing_structure_refinement 'SHELXL-97 (Sheldrick, 1997)'
_computing_structure_solution 'SHELXS-97 (Sheldrick, 1990)'
_diffrn_ambient_temperature 100(2)
_diffrn_measured_fraction_theta_full 0.992
_diffrn_measured_fraction_theta_max 0.931
_diffrn_measurement_device_type 'Bruker APEX CCD area-detector'
_diffrn_measurement_method \w
_diffrn_radiation_monochromator graphite
_diffrn_radiation_source 'fine-focus sealed tube'
_diffrn_radiation_type MoK\a
_diffrn_radiation_wavelength 0.71073
_diffrn_reflns_av_R_equivalents 0.0527
_diffrn_reflns_av_sigmaI/netI 0.0726
_diffrn_reflns_limit_h_max 5
_diffrn_reflns_limit_h_min -11
_diffrn_reflns_limit_k_max 16
_diffrn_reflns_limit_k_min -15
_diffrn_reflns_limit_l_max 21
_diffrn_reflns_limit_l_min -22
_diffrn_reflns_number 12572
_diffrn_reflns_theta_full 27.00
_diffrn_reflns_theta_max 28.24
_diffrn_reflns_theta_min 1.94
_exptl_absorpt_coefficient_mu 1.442
_exptl_absorpt_correction_T_max 0.8127
_exptl_absorpt_correction_T_min 0.7712
_exptl_absorpt_correction_type multi-scan
_exptl_absorpt_process_details 'SADABS (Sheldrick, 1997)'
_exptl_crystal_colour yellow-greenish
_exptl_crystal_density_diffrn 1.550
_exptl_crystal_density_method 'not measured'
_exptl_crystal_description block
_exptl_crystal_F_000 988
_exptl_crystal_size_max 0.19
_exptl_crystal_size_mid 0.17
_exptl_crystal_size_min 0.15
_refine_diff_density_max 0.733
_refine_diff_density_min -0.504
_refine_diff_density_rms 0.117
_refine_ls_extinction_method none
_refine_ls_goodness_of_fit_ref 1.033
_refine_ls_hydrogen_treatment constr
_refine_ls_matrix_type full
_refine_ls_number_parameters 248
_refine_ls_number_reflns 4724
_refine_ls_number_restraints 0
_refine_ls_restrained_S_all 1.033
_refine_ls_R_factor_all 0.0757
_refine_ls_R_factor_gt 0.0516
_refine_ls_shift/su_max 0.001
_refine_ls_shift/su_mean 0.000
_refine_ls_structure_factor_coef Fsqd
_refine_ls_weighting_details 'calc w=1/[\s^2^(Fo^2^)+(0.0543P)^2^+0.3198P] where P=(Fo^2^+2Fc^2^)/3'
_refine_ls_weighting_scheme calc
_refine_ls_wR_factor_gt 0.1074
_refine_ls_wR_factor_ref 0.1161
_reflns_number_gt 3599
_reflns_number_total 4724
_reflns_threshold_expression >2sigma(I)
_cod_data_source_file b618495m.txt
_cod_data_source_block 4
_cod_original_sg_symbol_H-M P21/c
_cod_database_code 7052155

loop_
_symmetry_equiv_pos_as_xyz
'x, y, z'
'-x, y+1/2, -z+1/2'
'-x, -y, -z'
'x, -y-1/2, z-1/2'

loop_
_atom_site_label
_atom_site_type_symbol
_atom_site_fract_x
_atom_site_fract_y
_atom_site_fract_z
_atom_site_U_iso_or_equiv
_atom_site_adp_type
_atom_site_occupancy
_atom_site_symmetry_multiplicity
_atom_site_calc_flag
_atom_site_refinement_flags
_atom_site_disorder_assembly
_atom_site_disorder_group
Cu1 Cu 0.27937(5) 0.21929(3) 0.09441(2) 0.01195(12) Uani 1 1 d . . .
Cl1 Cl 0.49696(9) 0.16639(7) 0.04405(5) 0.0194(2) Uani 1 1 d . . .
N1 N 0.3870(3) 0.3222(2) 0.16072(16) 0.0133(6) Uani 1 1 d . . .
Cl2 Cl 0.18014(9) 0.13142(6) 0.19548(5) 0.01421(19) Uani 1 1 d . . .
C2 C 0.3221(4) 0.3891(3) 0.20450(19) 0.0133(7) Uani 1 1 d . . .
N3 N 0.4263(3) 0.4556(2) 0.23600(15) 0.0120(6) Uani 1 1 d . . .
C4 C 0.5638(4) 0.4304(3) 0.21164(19) 0.0156(7) Uani 1 1 d . . .
H4 H 0.6578 0.4638 0.2245 0.019 Uiso 1 1 calc R . .
C5 C 0.5383(4) 0.3483(3) 0.16554(19) 0.0150(7) Uani 1 1 d . . .
H5 H 0.6132 0.3138 0.1403 0.018 Uiso 1 1 calc R . .
C6 C 0.1585(4) 0.3934(3) 0.2170(2) 0.0179(8) Uani 1 1 d . . .
H6A H 0.1026 0.3426 0.1848 0.027 Uiso 1 1 calc R . .
H6B H 0.1190 0.4620 0.2043 0.027 Uiso 1 1 calc R . .
H6C H 0.1465 0.3786 0.2701 0.027 Uiso 1 1 calc R . .
C7 C 0.3969(4) 0.5463(2) 0.28178(19) 0.0152(7) Uani 1 1 d . . .
H7B H 0.4897 0.5643 0.3144 0.018 Uiso 1 1 calc R . .
H7A H 0.3165 0.5302 0.3148 0.018 Uiso 1 1 calc R . .
C8 C 0.3486(4) 0.6364(3) 0.23201(18) 0.0136(7) Uani 1 1 d . . .
C9 C 0.4536(4) 0.6849(3) 0.19019(19) 0.0151(7) Uani 1 1 d . . .
H9 H 0.5557 0.6622 0.1944 0.018 Uiso 1 1 calc R . .
C10 C 0.4099(4) 0.7658(3) 0.14261(19) 0.0144(7) Uani 1 1 d . . .
H10 H 0.4820 0.7976 0.1141 0.017 Uiso 1 1 calc R . .
C11 C 0.2610(4) 0.8010(2) 0.13618(18) 0.0119(7) Uani 1 1 d . . .
C12 C 0.1578(4) 0.7525(3) 0.1774(2) 0.0162(8) Uani 1 1 d . . .
H12 H 0.0557 0.7752 0.1730 0.019 Uiso 1 1 calc R . .
C13 C 0.2004(4) 0.6713(3) 0.22520(19) 0.0150(7) Uani 1 1 d . . .
H13 H 0.1277 0.6395 0.2534 0.018 Uiso 1 1 calc R . .
C14 C 0.2197(4) 0.8936(3) 0.08706(19) 0.0125(7) Uani 1 1 d . . .
H14B H 0.2378 0.9565 0.1177 0.015 Uiso 1 1 calc R . .
H14A H 0.2865 0.8961 0.0456 0.015 Uiso 1 1 calc R . .
N15 N 0.0615(3) 0.8924(2) 0.05449(15) 0.0120(6) Uani 1 1 d . . .
C16 C 0.0045(4) 0.8386(2) -0.00637(19) 0.0113(7) Uani 1 1 d . . .
N17 N -0.1447(3) 0.8511(2) -0.01669(15) 0.0116(6) Uani 1 1 d . . .
C18 C -0.1838(4) 0.9147(3) 0.04051(18) 0.0137(7) Uani 1 1 d . . .
H18 H -0.2834 0.9367 0.0476 0.016 Uiso 1 1 calc R . .
C19 C -0.0560(4) 0.9406(3) 0.08496(19) 0.0122(7) Uani 1 1 d . . .
H19 H -0.0494 0.9835 0.1283 0.015 Uiso 1 1 calc R . .
C20 C 0.0991(4) 0.7789(3) -0.0550(2) 0.0166(7) Uani 1 1 d . . .
H20A H 0.0338 0.7366 -0.0900 0.025 Uiso 1 1 calc R . .
H20B H 0.1682 0.7348 -0.0233 0.025 Uiso 1 1 calc R . .
H20C H 0.1576 0.8260 -0.0837 0.025 Uiso 1 1 calc R . .
O21 O 0.1687(3) 0.36688(19) 0.03462(14) 0.0207(6) Uani 1 1 d . . .
S22 S 0.26652(10) 0.42375(7) -0.01617(5) 0.0195(2) Uani 1 1 d . . .
C23 C 0.3153(4) 0.5414(3) 0.0313(2) 0.0249(9) Uani 1 1 d . . .
H23B H 0.2234 0.5745 0.0458 0.037 Uiso 1 1 calc R . .
H23C H 0.3655 0.5867 -0.0024 0.037 Uiso 1 1 calc R . .
H23A H 0.3839 0.5274 0.0767 0.037 Uiso 1 1 calc R . .
C24 C 0.1393(5) 0.4739(3) -0.0905(2) 0.0301(10) Uani 1 1 d . . .
H24A H 0.0998 0.4178 -0.1233 0.045 Uiso 1 1 calc R . .
H24B H 0.1928 0.5230 -0.1200 0.045 Uiso 1 1 calc R . .
H24C H 0.0553 0.5085 -0.0691 0.045 Uiso 1 1 calc R . .

loop_
_atom_site_aniso_label
_atom_site_aniso_U_11
_atom_site_aniso_U_22
_atom_site_aniso_U_33
_atom_site_aniso_U_23
_atom_site_aniso_U_13
_atom_site_aniso_U_12
Cu1 0.0086(2) 0.0148(2) 0.0122(2) -0.00194(17) -0.00044(15) -0.00182(17)
Cl1 0.0096(4) 0.0318(5) 0.0166(4) -0.0059(4) 0.0012(3) 0.0007(4)
N1 0.0106(15) 0.0149(15) 0.0141(15) 0.0002(12) -0.0011(11) -0.0009(12)
Cl2 0.0126(4) 0.0162(4) 0.0136(4) 0.0002(3) 0.0004(3) -0.0006(3)
C2 0.0130(18) 0.0134(17) 0.0135(17) 0.0002(14) 0.0006(13) -0.0020(14)
N3 0.0136(15) 0.0123(15) 0.0095(14) 0.0029(11) -0.0023(11) -0.0016(12)
C4 0.0103(18) 0.0177(19) 0.0180(18) 0.0039(14) -0.0031(14) -0.0031(14)
C5 0.0104(18) 0.0188(19) 0.0157(18) 0.0022(14) 0.0007(14) -0.0024(14)
C6 0.0144(19) 0.0194(19) 0.0204(19) -0.0040(15) 0.0043(15) -0.0046(15)
C7 0.0177(19) 0.0135(18) 0.0140(18) -0.0024(13) -0.0004(14) -0.0001(14)
C8 0.0162(19) 0.0144(17) 0.0090(16) -0.0054(13) -0.0049(13) -0.0007(14)
C9 0.0105(18) 0.0209(19) 0.0132(17) -0.0021(14) -0.0031(13) -0.0020(14)
C10 0.0134(18) 0.0137(18) 0.0163(18) -0.0023(14) 0.0029(14) -0.0016(14)
C11 0.0135(18) 0.0102(17) 0.0107(16) -0.0019(13) -0.0060(13) -0.0036(13)
C12 0.0138(18) 0.0154(18) 0.0193(19) -0.0016(14) 0.0011(14) 0.0006(14)
C13 0.0149(19) 0.0143(18) 0.0157(18) 0.0011(14) 0.0019(14) -0.0041(14)
C14 0.0106(17) 0.0120(17) 0.0143(17) -0.0001(13) -0.0023(13) 0.0006(14)
N15 0.0082(14) 0.0147(15) 0.0126(14) 0.0028(11) -0.0025(11) 0.0002(12)
C16 0.0107(17) 0.0094(16) 0.0142(17) 0.0028(13) 0.0023(13) 0.0007(13)
N17 0.0108(15) 0.0121(14) 0.0116(14) 0.0003(11) -0.0009(11) 0.0000(11)
C18 0.0156(19) 0.0146(18) 0.0107(16) 0.0008(13) 0.0005(13) 0.0012(14)
C19 0.0111(18) 0.0142(17) 0.0118(17) -0.0007(13) 0.0034(13) -0.0003(14)
C20 0.0110(18) 0.0182(18) 0.0203(19) -0.0027(15) 0.0002(14) 0.0002(15)
O21 0.0186(14) 0.0193(14) 0.0234(14) 0.0024(11) -0.0018(11) -0.0033(11)
S22 0.0164(5) 0.0214(5) 0.0205(5) -0.0001(4) 0.0002(4) -0.0003(4)
C23 0.023(2) 0.025(2) 0.026(2) 0.0001(17) -0.0016(17) -0.0059(17)
C24 0.028(2) 0.041(3) 0.021(2) 0.0056(18) -0.0037(17) -0.001(2)

loop_
_atom_type_symbol
_atom_type_description
_atom_type_scat_dispersion_real
_atom_type_scat_dispersion_imag
_atom_type_scat_source
C C 0.0033 0.0016 'International Tables Vol C Tables 4.2.6.8 and 6.1.1.4'
H H 0.0000 0.0000 'International Tables Vol C Tables 4.2.6.8 and 6.1.1.4'
N N 0.0061 0.0033 'International Tables Vol C Tables 4.2.6.8 and 6.1.1.4'
O O 0.0106 0.0060 'International Tables Vol C Tables 4.2.6.8 and 6.1.1.4'
S S 0.1246 0.1234 'International Tables Vol C Tables 4.2.6.8 and 6.1.1.4'
Cl Cl 0.1484 0.1585 'International Tables Vol C Tables 4.2.6.8 and 6.1.1.4'
Cu Cu 0.3201 1.2651 'International Tables Vol C Tables 4.2.6.8 and 6.1.1.4'

loop_
_geom_angle_atom_site_label_1
_geom_angle_atom_site_label_2
_geom_angle_atom_site_label_3
_geom_angle
_geom_angle_site_symmetry_1
_geom_angle_site_symmetry_3
_geom_angle_publ_flag
N17 Cu1 N1 164.87(12) 3_565 . ?
N17 Cu1 Cl1 93.59(8) 3_565 . ?
N1 Cu1 Cl1 93.43(8) . . ?
N17 Cu1 O21 82.29(10) 3_565 . ?
N1 Cu1 O21 82.63(11) . . ?
Cl1 Cu1 O21 113.27(7) . . ?
N17 Cu1 Cl2 93.56(8) 3_565 . ?
N1 Cu1 Cl2 93.99(8) . . ?
Cl1 Cu1 Cl2 122.30(4) . . ?
O21 Cu1 Cl2 124.43(6) . . ?
C2 N1 C5 105.9(3) . . ?
C2 N1 Cu1 125.6(2) . . ?
C5 N1 Cu1 128.2(2) . . ?
N1 C2 N3 110.2(3) . . ?
N1 C2 C6 126.3(3) . . ?
N3 C2 C6 123.5(3) . . ?
C2 N3 C4 108.0(3) . . ?
C2 N3 C7 126.5(3) . . ?
C4 N3 C7 125.2(3) . . ?
C5 C4 N3 106.2(3) . . ?
C5 C4 H4 126.9 . . ?
N3 C4 H4 126.9 . . ?
C4 C5 N1 109.7(3) . . ?
C4 C5 H5 125.1 . . ?
N1 C5 H5 125.1 . . ?
C2 C6 H6A 109.5 . . ?
C2 C6 H6B 109.5 . . ?
H6A C6 H6B 109.5 . . ?
C2 C6 H6C 109.5 . . ?
H6A C6 H6C 109.5 . . ?
H6B C6 H6C 109.5 . . ?
N3 C7 C8 110.9(3) . . ?
N3 C7 H7B 109.5 . . ?
C8 C7 H7B 109.5 . . ?
N3 C7 H7A 109.5 . . ?
C8 C7 H7A 109.5 . . ?
H7B C7 H7A 108.0 . . ?
C13 C8 C9 118.7(3) . . ?
C13 C8 C7 121.4(3) . . ?
C9 C8 C7 119.9(3) . . ?
C10 C9 C8 120.5(3) . . ?
C10 C9 H9 119.7 . . ?
C8 C9 H9 119.7 . . ?
C9 C10 C11 120.6(3) . . ?
C9 C10 H10 119.7 . . ?
C11 C10 H10 119.7 . . ?
C12 C11 C10 118.6(3) . . ?
C12 C11 C14 122.3(3) . . ?
C10 C11 C14 119.0(3) . . ?
C11 C12 C13 121.2(3) . . ?
C11 C12 H12 119.4 . . ?
C13 C12 H12 119.4 . . ?
C8 C13 C12 120.3(3) . . ?
C8 C13 H13 119.8 . . ?
C12 C13 H13 119.8 . . ?
N15 C14 C11 112.9(3) . . ?
N15 C14 H14B 109.0 . . ?
C11 C14 H14B 109.0 . . ?
N15 C14 H14A 109.0 . . ?
C11 C14 H14A 109.0 . . ?
H14B C14 H14A 107.8 . . ?
C16 N15 C19 108.3(3) . . ?
C16 N15 C14 126.5(3) . . ?
C19 N15 C14 125.0(3) . . ?
N17 C16 N15 109.8(3) . . ?
N17 C16 C20 126.6(3) . . ?
N15 C16 C20 123.5(3) . . ?
C16 N17 C18 106.8(3) . . ?
C16 N17 Cu1 124.7(2) . 3_565 ?
C18 N17 Cu1 128.2(2) . 3_565 ?
C19 C18 N17 108.8(3) . . ?
C19 C18 H18 125.6 . . ?
N17 C18 H18 125.6 . . ?
C18 C19 N15 106.2(3) . . ?
C18 C19 H19 126.9 . . ?
N15 C19 H19 126.9 . . ?
C16 C20 H20A 109.5 . . ?
C16 C20 H20B 109.5 . . ?
H20A C20 H20B 109.5 . . ?
C16 C20 H20C 109.5 . . ?
H20A C20 H20C 109.5 . . ?
H20B C20 H20C 109.5 . . ?
S22 O21 Cu1 115.57(14) . . ?
O21 S22 C24 105.38(17) . . ?
O21 S22 C23 105.50(16) . . ?
C24 S22 C23 98.2(2) . . ?
S22 C23 H23B 109.5 . . ?
S22 C23 H23C 109.5 . . ?
H23B C23 H23C 109.5 . . ?
S22 C23 H23A 109.5 . . ?
H23B C23 H23A 109.5 . . ?
H23C C23 H23A 109.5 . . ?
S22 C24 H24A 109.5 . . ?
S22 C24 H24B 109.5 . . ?
H24A C24 H24B 109.5 . . ?
S22 C24 H24C 109.5 . . ?
H24A C24 H24C 109.5 . . ?
H24B C24 H24C 109.5 . . ?

loop_
_geom_bond_atom_site_label_1
_geom_bond_atom_site_label_2
_geom_bond_distance
_geom_bond_site_symmetry_2
_geom_bond_publ_flag
Cu1 N17 1.967(3) 3_565 ?
Cu1 N1 1.973(3) . ?
Cu1 Cl1 2.3122(9) . ?
Cu1 O21 2.368(3) . ?
Cu1 Cl2 2.3723(9) . ?
N1 C2 1.337(4) . ?
N1 C5 1.381(4) . ?
C2 N3 1.351(4) . ?
C2 C6 1.492(5) . ?
N3 C4 1.375(4) . ?
N3 C7 1.474(4) . ?
C4 C5 1.355(5) . ?
C4 H4 0.9500 . ?
C5 H5 0.9500 . ?
C6 H6A 0.9800 . ?
C6 H6B 0.9800 . ?
C6 H6C 0.9800 . ?
C7 C8 1.510(5) . ?
C7 H7B 0.9900 . ?
C7 H7A 0.9900 . ?
C8 C13 1.387(5) . ?
C8 C9 1.399(5) . ?
C9 C10 1.385(5) . ?
C9 H9 0.9500 . ?
C10 C11 1.394(5) . ?
C10 H10 0.9500 . ?
C11 C12 1.381(5) . ?
C11 C14 1.516(5) . ?
C12 C13 1.388(5) . ?
C12 H12 0.9500 . ?
C13 H13 0.9500 . ?
C14 N15 1.467(4) . ?
C14 H14B 0.9900 . ?
C14 H14A 0.9900 . ?
N15 C16 1.349(4) . ?
N15 C19 1.374(4) . ?
C16 N17 1.330(4) . ?
C16 C20 1.482(5) . ?
N17 C18 1.383(4) . ?
N17 Cu1 1.967(3) 3_565 ?
C18 C19 1.363(5) . ?
C18 H18 0.9500 . ?
C19 H19 0.9500 . ?
C20 H20A 0.9800 . ?
C20 H20B 0.9800 . ?
C20 H20C 0.9800 . ?
O21 S22 1.507(3) . ?
S22 C24 1.780(4) . ?
S22 C23 1.785(4) . ?
C23 H23B 0.9800 . ?
C23 H23C 0.9800 . ?
C23 H23A 0.9800 . ?
C24 H24A 0.9800 . ?
C24 H24B 0.9800 . ?
C24 H24C 0.9800 . ?

loop_
_geom_torsion_atom_site_label_1
_geom_torsion_atom_site_label_2
_geom_torsion_atom_site_label_3
_geom_torsion_atom_site_label_4
_geom_torsion
_geom_torsion_site_symmetry_1
_geom_torsion_site_symmetry_2
_geom_torsion_site_symmetry_3
_geom_torsion_site_symmetry_4
_geom_torsion_publ_flag
N17 Cu1 N1 C2 57.6(6) 3_565 . . . ?
Cl1 Cu1 N1 C2 175.1(3) . . . . ?
O21 Cu1 N1 C2 62.0(3) . . . . ?
Cl2 Cu1 N1 C2 -62.2(3) . . . . ?
N17 Cu1 N1 C5 -114.4(5) 3_565 . . . ?
Cl1 Cu1 N1 C5 3.1(3) . . . . ?
O21 Cu1 N1 C5 -110.0(3) . . . . ?
Cl2 Cu1 N1 C5 125.8(3) . . . . ?
C5 N1 C2 N3 0.2(4) . . . . ?
Cu1 N1 C2 N3 -173.2(2) . . . . ?
C5 N1 C2 C6 179.1(3) . . . . ?
Cu1 N1 C2 C6 5.6(5) . . . . ?
N1 C2 N3 C4 -0.2(4) . . . . ?
C6 C2 N3 C4 -179.0(3) . . . . ?
N1 C2 N3 C7 173.8(3) . . . . ?
C6 C2 N3 C7 -5.1(5) . . . . ?
C2 N3 C4 C5 0.0(4) . . . . ?
C7 N3 C4 C5 -174.0(3) . . . . ?
N3 C4 C5 N1 0.1(4) . . . . ?
C2 N1 C5 C4 -0.2(4) . . . . ?
Cu1 N1 C5 C4 173.0(2) . . . . ?
C2 N3 C7 C8 -82.4(4) . . . . ?
C4 N3 C7 C8 90.6(4) . . . . ?
N3 C7 C8 C13 108.0(4) . . . . ?
N3 C7 C8 C9 -70.5(4) . . . . ?
C13 C8 C9 C10 -0.4(5) . . . . ?
C7 C8 C9 C10 178.1(3) . . . . ?
C8 C9 C10 C11 0.7(5) . . . . ?
C9 C10 C11 C12 -0.9(5) . . . . ?
C9 C10 C11 C14 176.5(3) . . . . ?
C10 C11 C12 C13 0.9(5) . . . . ?
C14 C11 C12 C13 -176.4(3) . . . . ?
C9 C8 C13 C12 0.3(5) . . . . ?
C7 C8 C13 C12 -178.2(3) . . . . ?
C11 C12 C13 C8 -0.6(5) . . . . ?
C12 C11 C14 N15 -31.7(4) . . . . ?
C10 C11 C14 N15 151.0(3) . . . . ?
C11 C14 N15 C16 -79.7(4) . . . . ?
C11 C14 N15 C19 95.0(4) . . . . ?
C19 N15 C16 N17 0.7(4) . . . . ?
C14 N15 C16 N17 176.1(3) . . . . ?
C19 N15 C16 C20 178.2(3) . . . . ?
C14 N15 C16 C20 -6.4(5) . . . . ?
N15 C16 N17 C18 -0.7(4) . . . . ?
C20 C16 N17 C18 -178.1(3) . . . . ?
N15 C16 N17 Cu1 -175.9(2) . . . 3_565 ?
C20 C16 N17 Cu1 6.7(5) . . . 3_565 ?
C16 N17 C18 C19 0.4(4) . . . . ?
Cu1 N17 C18 C19 175.4(2) 3_565 . . . ?
N17 C18 C19 N15 0.0(4) . . . . ?
C16 N15 C19 C18 -0.4(4) . . . . ?
C14 N15 C19 C18 -175.9(3) . . . . ?
N17 Cu1 O21 S22 -103.78(16) 3_565 . . . ?
N1 Cu1 O21 S22 77.40(16) . . . . ?
Cl1 Cu1 O21 S22 -13.17(17) . . . . ?
Cl2 Cu1 O21 S22 167.19(11) . . . . ?
Cu1 O21 S22 C24 146.49(18) . . . . ?
Cu1 O21 S22 C23 -110.17(18) . . . . ?
